data_4304177
loop_
_publ_author_name
'Yi Liu'
'Ling Chen'
'Li-Ming Wu'
'George H. Chan'
'Richard P. Van Duyne'

_publ_section_title
;
Syntheses, Crystal and Band Structures, and Magnetic and Optical Properties
of New CsLnCdTe3 (Ln = La, Pr, Nd, Sm, Gd-Tm, and Lu)
;
_journal_name_full 'Inorganic Chemistry'
_journal_page_first 855
_journal_page_last 862
_journal_paper_doi 10.1021/ic7016402
_journal_volume 47
_journal_year 2008
_chemical_formula_sum 'Cd Cs Pr Te3'
_chemical_formula_weight 769.02
_chemical_name_common Pr
_chemical_name_systematic
; 
 ? 
;
_space_group_IT_number 63
_symmetry_cell_setting orthorhombic
_symmetry_space_group_name_Hall '-C 2c 2'
_symmetry_space_group_name_H-M 'C m c m'
_atom_sites_solution_primary direct
_atom_sites_solution_secondary difmap
_audit_creation_method SHELXL-97
_cell_angle_alpha 90.00
_cell_angle_beta 90.00
_cell_angle_gamma 90.00
_cell_formula_units_Z 4
_cell_length_a 4.594(3)
_cell_length_b 16.770(12)
_cell_length_c 12.023(9)
_cell_measurement_reflns_used 1243
_cell_measurement_temperature 293(2)
_cell_measurement_theta_max 27.4217
_cell_measurement_theta_min 2.9601
_cell_volume 926.3(11)
_computing_cell_refinement 'CrystalClear (Rigaku/MSC Inc., 2005)'
_computing_data_collection 'CrystalClear (Rigaku/MSC Inc., 2005)'
_computing_data_reduction 'CrystalClear (Rigaku/MSC Inc., 2005)'
_computing_structure_refinement 'SHELXL-97 (Sheldrick, 1997)'
_computing_structure_solution 'SHELXS-97 (Sheldrick, 1990)'
_diffrn_ambient_temperature 293(2)
_diffrn_detector_area_resol_mean 28.5714
_diffrn_measured_fraction_theta_full 0.995
_diffrn_measured_fraction_theta_max 0.995
_diffrn_measurement_device_type 'saturn 70'
_diffrn_measurement_method CCD_Profile_fitting
_diffrn_radiation_monochromator Confocal
_diffrn_radiation_source 'Rotating Anode'
_diffrn_radiation_type MoK\a
_diffrn_radiation_wavelength 0.71073
_diffrn_reflns_av_R_equivalents 0.0224
_diffrn_reflns_av_sigmaI/netI 0.0276
_diffrn_reflns_limit_h_max 5
_diffrn_reflns_limit_h_min -5
_diffrn_reflns_limit_k_max 19
_diffrn_reflns_limit_k_min -21
_diffrn_reflns_limit_l_max 6
_diffrn_reflns_limit_l_min -15
_diffrn_reflns_number 1600
_diffrn_reflns_theta_full 27.40
_diffrn_reflns_theta_max 27.40
_diffrn_reflns_theta_min 2.43
_exptl_absorpt_coefficient_mu 20.530
_exptl_absorpt_correction_T_max 1.0000
_exptl_absorpt_correction_T_min 0.5663
_exptl_absorpt_correction_type multi-scan
_exptl_crystal_colour red
_exptl_crystal_density_diffrn 5.515
_exptl_crystal_density_method 'not measured'
_exptl_crystal_description plate
_exptl_crystal_F_000 1272
_exptl_crystal_size_max 0.1300
_exptl_crystal_size_mid 0.0700
_exptl_crystal_size_min 0.0700
_refine_diff_density_max 3.939
_refine_diff_density_min -2.065
_refine_diff_density_rms 0.708
_refine_ls_extinction_coef 0.0017(3)
_refine_ls_extinction_expression Fc^*^=kFc[1+0.001xFc^2^\l^3^/sin(2\q)]^-1/4^
_refine_ls_extinction_method SHELXL
_refine_ls_goodness_of_fit_ref 1.074
_refine_ls_hydrogen_treatment constr
_refine_ls_matrix_type full
_refine_ls_number_parameters 24
_refine_ls_number_reflns 614
_refine_ls_number_restraints 0
_refine_ls_restrained_S_all 1.074
_refine_ls_R_factor_all 0.0411
_refine_ls_R_factor_gt 0.0327
_refine_ls_shift/su_max 0.000
_refine_ls_shift/su_mean 0.000
_refine_ls_structure_factor_coef Fsqd
_refine_ls_weighting_details 'calc w=1/[\s^2^(Fo^2^)+(0.0906P)^2^+0.0000P] where P=(Fo^2^+2Fc^2^)/3'
_refine_ls_weighting_scheme calc
_refine_ls_wR_factor_gt 0.0907
_refine_ls_wR_factor_ref 0.1244
_reflns_number_gt 555
_reflns_number_total 614
_reflns_threshold_expression >2sigma(I)
_cod_data_source_file ic7016402-file008.cif
_cod_data_source_block E:\Pr\A.CIF
_cod_depositor_comments
;
The following automatic conversions were performed:
'_exptl_absorpt_correction_type' value 'Multi-scan' changed to
'multi-scan' according to
'/home/saulius/struct/CIF-dictionaries/cif_core.dic' dictionary named
'cif_core.dic' version 2.4.1 from 2010-06-29.

Automatic conversion script
Id: cif_fix_enum 1527 2010-12-29 10:47:43Z saulius 
;
_cod_original_cell_volume 926.2(11)
_cod_database_code 4304177

loop_
_symmetry_equiv_pos_as_xyz
'x, y, z'
'-x, -y, z+1/2'
'-x, y, -z+1/2'
'x, -y, -z'
'x+1/2, y+1/2, z'
'-x+1/2, -y+1/2, z+1/2'
'-x+1/2, y+1/2, -z+1/2'
'x+1/2, -y+1/2, -z'
'-x, -y, -z'
'x, y, -z-1/2'
'x, -y, z-1/2'
'-x, y, z'
'-x+1/2, -y+1/2, -z'
'x+1/2, y+1/2, -z-1/2'
'x+1/2, -y+1/2, z-1/2'
'-x+1/2, y+1/2, z'

loop_
_atom_site_label
_atom_site_type_symbol
_atom_site_fract_x
_atom_site_fract_y
_atom_site_fract_z
_atom_site_U_iso_or_equiv
_atom_site_adp_type
_atom_site_occupancy
_atom_site_symmetry_multiplicity
_atom_site_calc_flag
_atom_site_refinement_flags
_atom_site_disorder_assembly
_atom_site_disorder_group
Cs1 Cs 0.0000 0.25370(9) 0.2500 0.0298(5) Uani 1 4 d S . .
Pr1 Pr 0.0000 0.0000 0.5000 0.0156(4) Uani 1 4 d S . .
Cd1 Cd -0.5000 -0.03923(9) 0.7500 0.0196(4) Uani 1 4 d S . .
Te1 Te 0.0000 0.06470(8) 0.7500 0.0152(4) Uani 1 4 d S . .
Te2 Te -0.5000 -0.12675(5) 0.55216(7) 0.0174(4) Uani 1 2 d S . .

loop_
_atom_site_aniso_label
_atom_site_aniso_U_11
_atom_site_aniso_U_22
_atom_site_aniso_U_33
_atom_site_aniso_U_23
_atom_site_aniso_U_13
_atom_site_aniso_U_12
Cs1 0.0231(8) 0.0222(8) 0.0440(9) 0.000 0.000 0.000
Pr1 0.0128(6) 0.0213(6) 0.0128(6) 0.0008(3) 0.000 0.000
Cd1 0.0181(8) 0.0246(8) 0.0161(7) 0.000 0.000 0.000
Te1 0.0135(7) 0.0193(7) 0.0128(6) 0.000 0.000 0.000
Te2 0.0159(6) 0.0182(6) 0.0180(5) -0.0013(3) 0.000 0.000

loop_
_atom_type_symbol
_atom_type_description
_atom_type_scat_dispersion_real
_atom_type_scat_dispersion_imag
_atom_type_scat_source
Cd Cd -0.8075 1.2024 'International Tables Vol C Tables 4.2.6.8 and 6.1.1.4'
Te Te -0.5308 1.6751 'International Tables Vol C Tables 4.2.6.8 and 6.1.1.4'
Cs Cs -0.3680 2.1192 'International Tables Vol C Tables 4.2.6.8 and 6.1.1.4'
Pr Pr -0.2180 2.8214 'International Tables Vol C Tables 4.2.6.8 and 6.1.1.4'

loop_
_geom_angle_atom_site_label_1
_geom_angle_atom_site_label_2
_geom_angle_atom_site_label_3
_geom_angle
_geom_angle_site_symmetry_1
_geom_angle_site_symmetry_3
_geom_angle_publ_flag
Te1 Cs1 Te1 74.05(6) 13_556 13_456 ?
Te1 Cs1 Te2 141.62(3) 13_556 2_454 ?
Te1 Cs1 Te2 94.62(5) 13_456 2_454 ?
Te1 Cs1 Te2 94.62(5) 13_556 9_556 ?
Te1 Cs1 Te2 141.62(3) 13_456 9_556 ?
Te2 Cs1 Te2 114.45(6) 2_454 9_556 ?
Te1 Cs1 Te2 94.62(5) 13_556 2_554 ?
Te1 Cs1 Te2 141.62(3) 13_456 2_554 ?
Te2 Cs1 Te2 71.48(5) 2_454 2_554 ?
Te2 Cs1 Te2 74.43(6) 9_556 2_554 ?
Te1 Cs1 Te2 141.62(3) 13_556 9_456 ?
Te1 Cs1 Te2 94.62(5) 13_456 9_456 ?
Te2 Cs1 Te2 74.43(6) 2_454 9_456 ?
Te2 Cs1 Te2 71.48(5) 9_556 9_456 ?
Te2 Cs1 Te2 114.45(6) 2_554 9_456 ?
Te1 Cs1 Te2 67.31(3) 13_556 5 ?
Te1 Cs1 Te2 67.31(3) 13_456 5 ?
Te2 Cs1 Te2 142.29(2) 2_454 5 ?
Te2 Cs1 Te2 74.46(5) 9_556 5 ?
Te2 Cs1 Te2 142.29(2) 2_554 5 ?
Te2 Cs1 Te2 74.46(5) 9_456 5 ?
Te1 Cs1 Te2 67.31(3) 13_556 14_556 ?
Te1 Cs1 Te2 67.31(3) 13_456 14_556 ?
Te2 Cs1 Te2 74.46(5) 2_454 14_556 ?
Te2 Cs1 Te2 142.29(2) 9_556 14_556 ?
Te2 Cs1 Te2 74.46(5) 2_554 14_556 ?
Te2 Cs1 Te2 142.29(2) 9_456 14_556 ?
Te2 Cs1 Te2 122.21(7) 5 14_556 ?
Te1 Cs1 Cd1 175.54(3) 13_556 9_456 ?
Te1 Cs1 Cd1 110.41(5) 13_456 9_456 ?
Te2 Cs1 Cd1 39.59(3) 2_454 9_456 ?
Te2 Cs1 Cd1 81.85(5) 9_556 9_456 ?
Te2 Cs1 Cd1 81.85(5) 2_554 9_456 ?
Te2 Cs1 Cd1 39.59(3) 9_456 9_456 ?
Te2 Cs1 Cd1 114.03(3) 5 9_456 ?
Te2 Cs1 Cd1 114.03(3) 14_556 9_456 ?
Te1 Cs1 Cd1 110.41(5) 13_556 9_556 ?
Te1 Cs1 Cd1 175.54(3) 13_456 9_556 ?
Te2 Cs1 Cd1 81.85(5) 2_454 9_556 ?
Te2 Cs1 Cd1 39.59(3) 9_556 9_556 ?
Te2 Cs1 Cd1 39.59(3) 2_554 9_556 ?
Te2 Cs1 Cd1 81.85(5) 9_456 9_556 ?
Te2 Cs1 Cd1 114.03(3) 5 9_556 ?
Te2 Cs1 Cd1 114.03(3) 14_556 9_556 ?
Cd1 Cs1 Cd1 65.13(6) 9_456 9_556 ?
Te1 Cs1 Cs1 127.03(3) 13_556 1_455 ?
Te1 Cs1 Cs1 52.97(3) 13_456 1_455 ?
Te2 Cs1 Cs1 54.26(3) 2_454 1_455 ?
Te2 Cs1 Cs1 125.74(3) 9_556 1_455 ?
Te2 Cs1 Cs1 125.74(3) 2_554 1_455 ?
Te2 Cs1 Cs1 54.26(3) 9_456 1_455 ?
Te2 Cs1 Cs1 90.0 5 1_455 ?
Te2 Cs1 Cs1 90.0 14_556 1_455 ?
Cd1 Cs1 Cs1 57.43(3) 9_456 1_455 ?
Cd1 Cs1 Cs1 122.57(3) 9_556 1_455 ?
Te1 Cs1 Cs1 52.97(3) 13_556 1_655 ?
Te1 Cs1 Cs1 127.03(3) 13_456 1_655 ?
Te2 Cs1 Cs1 125.74(3) 2_454 1_655 ?
Te2 Cs1 Cs1 54.26(3) 9_556 1_655 ?
Te2 Cs1 Cs1 54.26(3) 2_554 1_655 ?
Te2 Cs1 Cs1 125.74(3) 9_456 1_655 ?
Te2 Cs1 Cs1 90.0 5 1_655 ?
Te2 Cs1 Cs1 90.0 14_556 1_655 ?
Cd1 Cs1 Cs1 122.57(3) 9_456 1_655 ?
Cd1 Cs1 Cs1 57.43(3) 9_556 1_655 ?
Cs1 Cs1 Cs1 180.0 1_455 1_655 ?
Te2 Pr1 Te2 180.00(2) 9_556 . ?
Te2 Pr1 Te2 92.06(6) 9_556 9_456 ?
Te2 Pr1 Te2 87.94(6) . 9_456 ?
Te2 Pr1 Te2 87.94(6) 9_556 1_655 ?
Te2 Pr1 Te2 92.06(6) . 1_655 ?
Te2 Pr1 Te2 180.00(3) 9_456 1_655 ?
Te2 Pr1 Te1 92.37(3) 9_556 9_556 ?
Te2 Pr1 Te1 87.63(3) . 9_556 ?
Te2 Pr1 Te1 92.37(3) 9_456 9_556 ?
Te2 Pr1 Te1 87.63(3) 1_655 9_556 ?
Te2 Pr1 Te1 87.63(3) 9_556 . ?
Te2 Pr1 Te1 92.37(3) . . ?
Te2 Pr1 Te1 87.63(3) 9_456 . ?
Te2 Pr1 Te1 92.37(3) 1_655 . ?
Te1 Pr1 Te1 180.0 9_556 . ?
Te2 Cd1 Te2 116.65(8) . 10_557 ?
Te2 Cd1 Te1 108.51(3) . . ?
Te2 Cd1 Te1 108.51(3) 10_557 . ?
Te2 Cd1 Te1 108.51(3) . 1_455 ?
Te2 Cd1 Te1 108.51(3) 10_557 1_455 ?
Te1 Cd1 Te1 105.62(8) . 1_455 ?
Te2 Cd1 Cs1 63.73(4) . 9_456 ?
Te2 Cd1 Cs1 63.73(4) 10_557 9_456 ?
Te1 Cd1 Cs1 159.75(4) . 9_456 ?
Te1 Cd1 Cs1 94.62(6) 1_455 9_456 ?
Te2 Cd1 Cs1 63.73(4) . 9_556 ?
Te2 Cd1 Cs1 63.73(4) 10_557 9_556 ?
Te1 Cd1 Cs1 94.62(6) . 9_556 ?
Te1 Cd1 Cs1 159.75(4) 1_455 9_556 ?
Cs1 Cd1 Cs1 65.13(6) 9_456 9_556 ?
Cd1 Te1 Cd1 105.62(8) . 1_655 ?
Cd1 Te1 Pr1 78.16(2) . . ?
Cd1 Te1 Pr1 78.16(2) 1_655 . ?
Cd1 Te1 Pr1 78.16(2) . 2 ?
Cd1 Te1 Pr1 78.16(2) 1_655 2 ?
Pr1 Te1 Pr1 140.30(6) . 2 ?
Cd1 Te1 Cs1 164.21(4) . 13_556 ?
Cd1 Te1 Cs1 90.16(6) 1_655 13_556 ?
Pr1 Te1 Cs1 105.73(2) . 13_556 ?
Pr1 Te1 Cs1 105.73(2) 2 13_556 ?
Cd1 Te1 Cs1 90.16(6) . 13_456 ?
Cd1 Te1 Cs1 164.21(4) 1_655 13_456 ?
Pr1 Te1 Cs1 105.73(2) . 13_456 ?
Pr1 Te1 Cs1 105.73(2) 2 13_456 ?
Cs1 Te1 Cs1 74.05(6) 13_556 13_456 ?
Cd1 Te2 Pr1 79.49(4) . . ?
Cd1 Te2 Pr1 79.49(4) . 1_455 ?
Pr1 Te2 Pr1 92.06(6) . 1_455 ?
Cd1 Te2 Cs1 76.68(5) . 9_556 ?
Pr1 Te2 Cs1 93.38(5) . 9_556 ?
Pr1 Te2 Cs1 154.12(3) 1_455 9_556 ?
Cd1 Te2 Cs1 76.68(5) . 9_456 ?
Pr1 Te2 Cs1 154.12(3) . 9_456 ?
Pr1 Te2 Cs1 93.38(5) 1_455 9_456 ?
Cs1 Te2 Cs1 71.48(5) 9_556 9_456 ?
Cd1 Te2 Cs1 177.22(4) . 5_445 ?
Pr1 Te2 Cs1 98.61(4) . 5_445 ?
Pr1 Te2 Cs1 98.61(4) 1_455 5_445 ?
Cs1 Te2 Cs1 105.54(5) 9_556 5_445 ?
Cs1 Te2 Cs1 105.54(5) 9_456 5_445 ?

loop_
_geom_bond_atom_site_label_1
_geom_bond_atom_site_label_2
_geom_bond_distance
_geom_bond_site_symmetry_2
_geom_bond_publ_flag
Cs1 Te1 3.815(2) 13_556 ?
Cs1 Te1 3.815(2) 13_456 ?
Cs1 Te2 3.9327(19) 2_454 ?
Cs1 Te2 3.9327(19) 9_556 ?
Cs1 Te2 3.9327(19) 2_554 ?
Cs1 Te2 3.9327(19) 9_456 ?
Cs1 Te2 4.149(3) 5 ?
Cs1 Te2 4.149(3) 14_556 ?
Cs1 Cd1 4.268(3) 9_456 ?
Cs1 Cd1 4.268(3) 9_556 ?
Cs1 Cs1 4.594(3) 1_455 ?
Cs1 Cs1 4.594(3) 1_655 ?
Pr1 Te2 3.1918(16) 9_556 ?
Pr1 Te2 3.1918(16) . ?
Pr1 Te2 3.1918(16) 9_456 ?
Pr1 Te2 3.1918(16) 1_655 ?
Pr1 Te1 3.195(2) 9_556 ?
Pr1 Te1 3.195(2) . ?
Cd1 Te2 2.7949(19) . ?
Cd1 Te2 2.7949(19) 10_557 ?
Cd1 Te1 2.8834(19) . ?
Cd1 Te1 2.8834(19) 1_455 ?
Cd1 Cs1 4.268(3) 9_456 ?
Cd1 Cs1 4.268(3) 9_556 ?
Te1 Cd1 2.8834(19) 1_655 ?
Te1 Pr1 3.195(2) 2 ?
Te1 Cs1 3.815(2) 13_556 ?
Te1 Cs1 3.815(2) 13_456 ?
Te2 Pr1 3.1918(16) 1_455 ?
Te2 Cs1 3.9327(19) 9_556 ?
Te2 Cs1 3.9327(19) 9_456 ?
Te2 Cs1 4.149(3) 5_445 ?
